data_4300651
_journal_name_full 'Inorganic Chemistry'
_journal_paper_doi 10.1021/ic051718o
_journal_year 2006
_chemical_formula_sum 'C17 H7 Al Br2 F10 N2'
_chemical_formula_weight 616.05
_space_group_IT_number 14
_symmetry_cell_setting monoclinic
_symmetry_space_group_name_Hall '-P 2ybc'
_symmetry_space_group_name_H-M 'P 1 21/c 1'
_cell_angle_alpha 90.00
_cell_angle_beta 103.956(5)
_cell_angle_gamma 90.00
_cell_formula_units_Z 4
_cell_length_a 11.2157(8)
_cell_length_b 14.7816(14)
_cell_length_c 12.8121(9)
_cell_measurement_temperature 133(2)
_cell_volume 2061.4(3)
_diffrn_ambient_temperature 133(2)
_exptl_crystal_density_diffrn 1.985
_cod_depositor_comments
;
The following automatic conversions were performed:
'_symmetry_cell_setting' value 'Monoclinic' changed to 'monoclinic'
according to '/home/saulius/struct/CIF-dictionaries/cif_core.dic'
dictionary named 'cif_core.dic' version 2.4.1 from 2010-06-29.

Automatic conversion script
Id: cif_fix_enum 1527 2010-12-29 10:47:43Z saulius 
;
_cod_original_sg_symbol_H-M 'P 21/c'
_cod_database_code 4300651

loop_
_symmetry_equiv_pos_as_xyz
'x, y, z'
'-x, y+1/2, -z+1/2'
'-x, -y, -z'
'x, -y-1/2, z-1/2'

loop_
_atom_site_label
_atom_site_type_symbol
_atom_site_fract_x
_atom_site_fract_y
_atom_site_fract_z
_atom_site_U_iso_or_equiv
_atom_site_adp_type
_atom_site_occupancy
_atom_site_symmetry_multiplicity
_atom_site_calc_flag
_atom_site_refinement_flags
_atom_site_disorder_assembly
_atom_site_disorder_group
Al1 Al 0.91295(9) 0.15597(5) 0.37352(7) 0.02457(17) Uani 1 1 d . . .
Br1 Br 0.81663(3) 0.06933(2) 0.47410(2) 0.03914(10) Uani 1 1 d . . .
Br2 Br 0.99755(3) 0.06481(2) 0.26816(2) 0.04072(10) Uani 1 1 d . . .
F1 F 1.02646(18) 0.19514(12) 0.66591(13) 0.0379(5) Uani 1 1 d . . .
F2 F 1.21851(19) 0.11483(13) 0.80204(13) 0.0451(5) Uani 1 1 d . . .
F3 F 1.42640(17) 0.07987(14) 0.73827(15) 0.0523(5) Uani 1 1 d . . .
F4 F 1.4433(2) 0.12710(15) 0.53720(17) 0.0589(6) Uani 1 1 d . . .
F5 F 1.25015(19) 0.20387(13) 0.39879(14) 0.0462(5) Uani 1 1 d . . .
F6 F 0.57631(18) 0.20945(13) 0.34206(14) 0.0439(5) Uani 1 1 d . . .
F7 F 0.38758(19) 0.12810(15) 0.20335(16) 0.0526(6) Uani 1 1 d . . .
F8 F 0.41073(16) 0.07943(13) 0.00437(14) 0.0470(5) Uani 1 1 d . . .
F9 F 0.62246(19) 0.11306(13) -0.05494(13) 0.0438(5) Uani 1 1 d . . .
F10 F 0.80978(18) 0.19714(12) 0.08165(13) 0.0381(5) Uani 1 1 d . . .
N1 N 1.0271(2) 0.23676(14) 0.45337(17) 0.0237(5) Uani 1 1 d . . .
N2 N 0.8045(2) 0.23977(15) 0.29277(17) 0.0244(6) Uani 1 1 d . . .
C1 C 1.1141(3) 0.3861(2) 0.5110(2) 0.0312(8) Uani 1 1 d . . .
H1A H 1.0995 0.4494 0.4889 0.047 Uiso 1 1 calc R . .
H1B H 1.1946 0.3671 0.5016 0.047 Uiso 1 1 calc R . .
H1C H 1.1124 0.3799 0.5868 0.047 Uiso 1 1 calc R . .
C2 C 1.0159(3) 0.32774(18) 0.4431(2) 0.0244(7) Uani 1 1 d . . .
C3 C 0.9180(3) 0.36960(16) 0.3729(2) 0.0245(6) Uani 1 1 d . . .
H3A H 0.9191 0.4339 0.3736 0.029 Uiso 1 1 calc R . .
C4 C 0.8179(3) 0.32982(18) 0.3014(2) 0.0224(7) Uani 1 1 d . . .
C5 C 0.7242(3) 0.3905(2) 0.2322(2) 0.0303(8) Uani 1 1 d . . .
H5A H 0.7179 0.3765 0.1563 0.045 Uiso 1 1 calc R . .
H5B H 0.7491 0.4537 0.2464 0.045 Uiso 1 1 calc R . .
H5C H 0.6442 0.3809 0.2488 0.045 Uiso 1 1 calc R . .
C6 C 1.1321(3) 0.20019(19) 0.5280(2) 0.0258(7) Uani 1 1 d . . .
C7 C 1.1274(3) 0.1775(2) 0.6322(2) 0.0288(8) Uani 1 1 d . . .
C8 C 1.2266(3) 0.1371(2) 0.7024(2) 0.0323(8) Uani 1 1 d . . .
C9 C 1.3319(3) 0.1208(2) 0.6705(2) 0.0360(8) Uani 1 1 d . . .
C10 C 1.3390(3) 0.1433(2) 0.5680(3) 0.0374(8) Uani 1 1 d . . .
C11 C 1.2395(3) 0.1821(2) 0.4980(2) 0.0327(8) Uani 1 1 d . . .
C12 C 0.6993(3) 0.20378(19) 0.2170(2) 0.0275(7) Uani 1 1 d . . .
C13 C 0.5900(3) 0.1853(2) 0.2445(2) 0.0311(8) Uani 1 1 d . . .
C14 C 0.4925(3) 0.1440(2) 0.1744(3) 0.0359(8) Uani 1 1 d . . .
C15 C 0.5054(3) 0.1195(2) 0.0732(2) 0.0337(8) Uani 1 1 d . . .
C16 C 0.6121(3) 0.1372(2) 0.0435(2) 0.0313(8) Uani 1 1 d . . .
C17 C 0.7079(3) 0.17908(19) 0.1137(2) 0.0276(8) Uani 1 1 d . . .

loop_
_atom_site_aniso_label
_atom_site_aniso_U_11
_atom_site_aniso_U_22
_atom_site_aniso_U_33
_atom_site_aniso_U_23
_atom_site_aniso_U_13
_atom_site_aniso_U_12
Al1 0.0249(5) 0.0239(4) 0.0240(4) -0.0008(4) 0.0040(3) 0.0000(4)
Br1 0.0500(2) 0.03390(17) 0.03600(17) 0.00194(15) 0.01527(16) -0.00956(17)
Br2 0.0515(3) 0.03728(18) 0.03513(17) -0.00486(15) 0.01395(16) 0.01223(18)
F1 0.0351(12) 0.0525(11) 0.0270(9) -0.0007(8) 0.0094(8) 0.0079(9)
F2 0.0485(14) 0.0573(12) 0.0246(9) 0.0038(8) -0.0006(9) -0.0010(10)
F3 0.0263(12) 0.0666(14) 0.0550(11) 0.0173(11) -0.0077(9) 0.0075(10)
F4 0.0311(14) 0.0817(17) 0.0664(14) 0.0194(12) 0.0166(11) 0.0138(11)
F5 0.0373(14) 0.0649(13) 0.0410(10) 0.0152(9) 0.0186(9) 0.0074(10)
F6 0.0304(13) 0.0624(13) 0.0421(10) -0.0160(9) 0.0153(9) -0.0038(10)
F7 0.0235(13) 0.0751(15) 0.0620(13) -0.0138(11) 0.0156(10) -0.0105(10)
F8 0.0310(11) 0.0543(12) 0.0477(10) -0.0110(9) -0.0060(9) -0.0086(9)
F9 0.0437(13) 0.0610(12) 0.0236(9) -0.0050(8) 0.0018(8) -0.0092(9)
F10 0.0305(12) 0.0543(11) 0.0308(9) 0.0010(8) 0.0101(8) -0.0116(9)
N1 0.0217(15) 0.0244(12) 0.0239(12) -0.0002(9) 0.0032(10) 0.0013(10)
N2 0.0185(15) 0.0288(13) 0.0244(12) -0.0015(10) 0.0025(10) -0.0028(10)
C1 0.033(2) 0.0310(16) 0.0281(15) -0.0079(13) 0.0039(14) -0.0049(14)
C2 0.0245(19) 0.0287(16) 0.0227(14) -0.0024(12) 0.0112(13) -0.0011(12)
C3 0.0306(18) 0.0200(12) 0.0246(12) -0.0018(13) 0.0097(11) -0.0020(14)
C4 0.0223(19) 0.0263(15) 0.0227(14) 0.0002(11) 0.0133(12) 0.0015(12)
C5 0.027(2) 0.0309(16) 0.0309(16) 0.0010(13) 0.0028(14) 0.0026(14)
C6 0.0224(19) 0.0260(15) 0.0273(15) -0.0002(12) 0.0028(13) -0.0008(13)
C7 0.026(2) 0.0332(17) 0.0270(15) -0.0049(14) 0.0054(16) 0.0006(12)
C8 0.032(2) 0.0347(17) 0.0245(16) 0.0010(13) -0.0033(14) -0.0053(14)
C9 0.019(2) 0.0410(19) 0.0402(18) 0.0045(14) -0.0087(15) -0.0014(14)
C10 0.019(2) 0.043(2) 0.050(2) 0.0016(16) 0.0076(16) 0.0011(15)
C11 0.026(2) 0.0399(19) 0.0312(17) 0.0042(14) 0.0054(15) -0.0001(14)
C12 0.027(2) 0.0257(15) 0.0284(15) 0.0002(12) 0.0043(14) 0.0009(13)
C13 0.028(2) 0.0374(18) 0.0285(16) -0.0058(13) 0.0071(14) 0.0033(14)
C14 0.017(2) 0.041(2) 0.048(2) -0.0019(16) 0.0061(16) 0.0011(15)
C15 0.029(2) 0.0315(17) 0.0336(17) -0.0053(13) -0.0051(15) -0.0039(14)
C16 0.033(2) 0.0352(18) 0.0244(16) 0.0025(13) 0.0033(14) 0.0009(14)
C17 0.022(2) 0.0326(18) 0.0267(15) 0.0046(13) 0.0036(14) -0.0033(13)

loop_
_geom_bond_atom_site_label_1
_geom_bond_atom_site_label_2
_geom_bond_distance
_geom_bond_site_symmetry_2
_geom_bond_publ_flag
Al1 N1 1.865(2) . ?
Al1 N2 1.865(2) . ?
Al1 Br1 2.2669(10) . ?
Al1 Br2 2.2707(10) . ?
F1 C7 1.331(4) . ?
F2 C8 1.343(3) . ?
F3 C9 1.341(3) . ?
F4 C10 1.344(4) . ?
F5 C11 1.344(3) . ?
F6 C13 1.344(3) . ?
F7 C14 1.337(4) . ?
F8 C15 1.344(3) . ?
F9 C16 1.342(3) . ?
F10 C17 1.331(4) . ?
N1 C2 1.354(3) . ?
N1 C6 1.432(4) . ?
N2 C4 1.341(3) . ?
N2 C12 1.437(4) . ?
C1 C2 1.501(4) . ?
C2 C3 1.386(4) . ?
C3 C4 1.396(4) . ?
C4 C5 1.499(4) . ?
C6 C11 1.376(5) . ?
C6 C7 1.391(4) . ?
C7 C8 1.386(4) . ?
C8 C9 1.360(5) . ?
C9 C10 1.375(5) . ?
C10 C11 1.377(4) . ?
C12 C13 1.382(5) . ?
C12 C17 1.398(4) . ?
C13 C14 1.379(4) . ?
C14 C15 1.386(5) . ?
C15 C16 1.366(5) . ?
C16 C17 1.371(4) . ?
